data_7160712
loop_
_publ_author_name
'Zhang, Xiang'
'Zhang, Bin'
'Wang, Ya-Peng'
'Tang, Mei-Ling'
'Zhang, Qian-Xi'
'Liu, Hao'
'Hu, Jia-Tao'
'Qi, Ting'
'Li, Jun-Long'

_publ_section_title
;
 Diastereoconvergence in NHC/photo dual-catalysis: stereoselective
 boroacylation of internal electron-poor alkenes.
;
_journal_issue 42
_journal_name_full 'Organic &amp; biomolecular chemistry'
_journal_page_first 9624
_journal_page_last 9634
_journal_paper_doi 10.1039/d5ob01110h
_journal_volume 23
_journal_year 2025
_chemical_formula_moiety 'C27 H29 B N2 O3'
_chemical_formula_sum 'C27 H29 B N2 O3'
_chemical_formula_weight 440.33
_space_group_crystal_system triclinic
_space_group_IT_number 2
_space_group_name_Hall '-P 1'
_space_group_name_H-M_alt 'P -1'
_atom_sites_solution_hydrogens geom
_atom_sites_solution_primary dual
_audit_creation_date 2024-05-22
_audit_creation_method
;
Olex2 1.3
(compiled 2020.11.12 svn.r5f609507 for OlexSys, GUI svn.r6408)
;
_audit_update_record
;
2024-07-29 deposited with the CCDC.	2025-08-20 downloaded from the CCDC.
;
_cell_angle_alpha 73.538(4)
_cell_angle_beta 84.906(4)
_cell_angle_gamma 64.683(3)
_cell_formula_units_Z 2
_cell_length_a 10.3606(12)
_cell_length_b 10.7025(10)
_cell_length_c 12.3148(14)
_cell_measurement_reflns_used 7750
_cell_measurement_temperature 150(2)
_cell_measurement_theta_max 27.466
_cell_measurement_theta_min 2.727
_cell_volume 1182.9(2)
_computing_cell_refinement 'SAINT V8.40B (?, 2016)'
_computing_data_reduction 'SAINT V8.40B (?, 2016)'
_computing_molecular_graphics 'Olex2 1.3 (Dolomanov et al., 2009)'
_computing_publication_material 'Olex2 1.3 (Dolomanov et al., 2009)'
_computing_structure_refinement 'XL  (Sheldrick, 2008)'
_computing_structure_solution 'SHELXT 2018/2 (Sheldrick, 2018)'
_diffrn_ambient_temperature 150.0
_diffrn_measured_fraction_theta_full 0.996
_diffrn_measured_fraction_theta_max 0.987
_diffrn_measurement_device_type 'Bruker APEX-II CCD'
_diffrn_measurement_method '\f and \w scans'
_diffrn_radiation_type MoK\a
_diffrn_radiation_wavelength 0.71073
_diffrn_reflns_av_R_equivalents 0.0964
_diffrn_reflns_av_unetI/netI 0.0706
_diffrn_reflns_Laue_measured_fraction_full 0.996
_diffrn_reflns_Laue_measured_fraction_max 0.987
_diffrn_reflns_limit_h_max 13
_diffrn_reflns_limit_h_min -13
_diffrn_reflns_limit_k_max 13
_diffrn_reflns_limit_k_min -13
_diffrn_reflns_limit_l_max 15
_diffrn_reflns_limit_l_min -16
_diffrn_reflns_number 27388
_diffrn_reflns_point_group_measured_fraction_full 0.996
_diffrn_reflns_point_group_measured_fraction_max 0.987
_diffrn_reflns_theta_full 25.242
_diffrn_reflns_theta_max 27.615
_diffrn_reflns_theta_min 2.176
_diffrn_source_current 1.4
_diffrn_source_power 0.07
_diffrn_source_voltage 50.0
_diffrn_standards_number 0
_exptl_absorpt_coefficient_mu 0.080
_exptl_absorpt_correction_T_max 0.7409
_exptl_absorpt_correction_T_min 0.6367
_exptl_absorpt_correction_type multi-scan
_exptl_absorpt_process_details
;
SADABS-2016/2 (Bruker,2016/2) was used for absorption correction.
wR2(int) was 0.1733 before and 0.0977 after correction.
The Ratio of minimum to maximum transmission is 0.8594.
The \l/2 correction factor is Not present.
;
_exptl_crystal_colour 'clear light colourless'
_exptl_crystal_colour_lustre clear
_exptl_crystal_colour_modifier light
_exptl_crystal_colour_primary colourless
_exptl_crystal_density_diffrn 1.236
_exptl_crystal_description plate
_exptl_crystal_F_000 468
_exptl_crystal_size_max 0.48
_exptl_crystal_size_mid 0.45
_exptl_crystal_size_min 0.12
_refine_diff_density_max 0.222
_refine_diff_density_min -0.198
_refine_diff_density_rms 0.042
_refine_ls_extinction_method none
_refine_ls_goodness_of_fit_ref 1.043
_refine_ls_hydrogen_treatment constr
_refine_ls_matrix_type full
_refine_ls_number_parameters 302
_refine_ls_number_reflns 5417
_refine_ls_number_restraints 0
_refine_ls_restrained_S_all 1.043
_refine_ls_R_factor_all 0.0790
_refine_ls_R_factor_gt 0.0531
_refine_ls_shift/su_max 0.000
_refine_ls_shift/su_mean 0.000
_refine_ls_structure_factor_coef Fsqd
_refine_ls_weighting_details 'w=1/[\s^2^(Fo^2^)+(0.0584P)^2^+0.2480P] where P=(Fo^2^+2Fc^2^)/3'
_refine_ls_weighting_scheme calc
_refine_ls_wR_factor_gt 0.1335
_refine_ls_wR_factor_ref 0.1481
_reflns_Friedel_coverage 0.000
_reflns_number_gt 3876
_reflns_number_total 5417
_reflns_threshold_expression 'I > 2\s(I)'
_cod_data_source_file d5ob01110h2.cif
_cod_data_source_block mo_ljl_zb_20240522r_0m_a
_cod_depositor_comments 'Adding full bibliography for 7160710--7160712.cif.'
_cod_database_code 7160712
_shelx_shelxl_version_number 2018/3
_shelx_space_group_comment
;
The symmetry employed for this shelxl refinement is uniquely defined
by the following loop, which should always be used as a source of
symmetry information in preference to the above space-group names.
They are only intended as comments.
;
_shelx_estimated_absorpt_t_max 0.990
_shelx_estimated_absorpt_t_min 0.963
_olex2_refinement_description
;
1. Fixed Uiso
 At 1.2 times of:
  All B(H,H) groups, All C(H) groups
 At 1.5 times of:
  All C(H,H,H) groups
2.a Ternary CH refined with riding coordinates:
 C7(H7), C16(H16)
2.b Secondary CH2 refined with riding coordinates:
 B1(H1A,H1B)
2.c Aromatic/amide H refined with riding coordinates:
 C1(H1), C2(H2), C4(H4), C5(H5), C10(H10), C11(H11), C14(H14), C15(H15),
 C18(H18), C19(H19), C24(H24), C26(H26), C27(H27)
2.d Idealised Me refined as rotating group:
 C13(H13A,H13B,H13C), C20(H20A,H20B,H20C), C21(H21A,H21B,H21C), C23(H23A,H23B,
 H23C)
;
_olex2_submission_special_instructions 'No special instructions were received'

loop_
_space_group_symop_operation_xyz
'x, y, z'
'-x, -y, -z'

loop_
_atom_site_label
_atom_site_type_symbol
_atom_site_fract_x
_atom_site_fract_y
_atom_site_fract_z
_atom_site_U_iso_or_equiv
_atom_site_adp_type
_atom_site_occupancy
_atom_site_site_symmetry_order
_atom_site_calc_flag
_atom_site_refinement_flags_posn
_atom_site_refinement_flags_adp
_atom_site_refinement_flags_occupancy
_atom_site_disorder_assembly
_atom_site_disorder_group
O1 O 0.18771(12) 0.81536(13) 0.67554(10) 0.0408(3) Uani 1 1 d . . . . .
O2 O 0.19515(14) 0.52421(15) 0.85314(11) 0.0509(4) Uani 1 1 d . . . . .
O3 O 0.26247(13) 0.45820(14) 0.69232(10) 0.0452(3) Uani 1 1 d . . . . .
N1 N 0.67169(15) 0.32494(16) 0.63376(12) 0.0415(4) Uani 1 1 d . . . . .
N2 N 0.58364(15) 0.18007(15) 0.72624(13) 0.0430(4) Uani 1 1 d . . . . .
C1 C 0.9032(2) 0.8256(2) 0.57109(19) 0.0517(5) Uani 1 1 d . . . . .
H1 H 0.987451 0.839318 0.549110 0.062 Uiso 1 1 calc R U . . .
C2 C 0.88504(18) 0.7710(2) 0.68181(18) 0.0471(5) Uani 1 1 d . . . . .
H2 H 0.957172 0.746351 0.736530 0.057 Uiso 1 1 calc R U . . .
C3 C 0.75984(17) 0.74982(17) 0.71752(15) 0.0372(4) Uani 1 1 d . . . . .
C4 C 0.73752(18) 0.68980(19) 0.83161(15) 0.0411(4) Uani 1 1 d . . . . .
H4 H 0.807602 0.663869 0.888479 0.049 Uiso 1 1 calc R U . . .
C5 C 0.61695(18) 0.66852(18) 0.86138(14) 0.0377(4) Uani 1 1 d . . . . .
H5 H 0.605191 0.626547 0.938471 0.045 Uiso 1 1 calc R U . . .
C6 C 0.50924(16) 0.70789(16) 0.77943(13) 0.0310(3) Uani 1 1 d . . . . .
C7 C 0.38238(16) 0.66931(16) 0.81016(13) 0.0301(3) Uani 1 1 d . . . . .
H7 H 0.378713 0.637143 0.894492 0.036 Uiso 1 1 calc R U . . .
C8 C 0.24481(16) 0.80231(17) 0.76306(13) 0.0308(3) Uani 1 1 d . . . . .
C9 C 0.18155(17) 0.91909(17) 0.82096(13) 0.0322(3) Uani 1 1 d . . . . .
C10 C 0.04635(18) 1.02784(18) 0.78482(15) 0.0394(4) Uani 1 1 d . . . . .
H10 H -0.003815 1.025133 0.725204 0.047 Uiso 1 1 calc R U . . .
C11 C -0.01569(19) 1.13948(19) 0.83449(16) 0.0433(4) Uani 1 1 d . . . . .
H11 H -0.108484 1.211856 0.808826 0.052 Uiso 1 1 calc R U . . .
C12 C 0.05383(19) 1.14865(18) 0.92070(15) 0.0402(4) Uani 1 1 d . . . . .
C13 C -0.0135(2) 1.2725(2) 0.97322(19) 0.0565(5) Uani 1 1 d . . . . .
H13A H 0.002176 1.236132 1.055687 0.085 Uiso 1 1 calc R U . . .
H13B H -0.116309 1.321558 0.954522 0.085 Uiso 1 1 calc R U . . .
H13C H 0.029974 1.340142 0.943564 0.085 Uiso 1 1 calc R U . . .
C14 C 0.25039(19) 0.92589(19) 0.90943(15) 0.0426(4) Uani 1 1 d . . . . .
H14 H 0.341602 0.851751 0.937341 0.051 Uiso 1 1 calc R U . . .
C15 C 0.1874(2) 1.0396(2) 0.95731(16) 0.0479(5) Uani 1 1 d . . . . .
H15 H 0.237221 1.042830 1.016875 0.057 Uiso 1 1 calc R U . . .
C16 C 0.40199(16) 0.54586(16) 0.76007(13) 0.0313(3) Uani 1 1 d . . . . .
H16 H 0.415457 0.576432 0.676867 0.038 Uiso 1 1 calc R U . . .
C17 C 0.59837(17) 0.29886(17) 0.72730(14) 0.0358(4) Uani 1 1 d . . . . .
C18 C 0.7020(2) 0.2252(2) 0.57538(17) 0.0536(5) Uani 1 1 d . . . . .
H18 H 0.752227 0.221319 0.507138 0.064 Uiso 1 1 calc R U . . .
C19 C 0.6478(2) 0.1351(2) 0.63240(18) 0.0535(5) Uani 1 1 d . . . . .
H19 H 0.652066 0.053927 0.612471 0.064 Uiso 1 1 calc R U . . .
C20 C 0.5073(2) 0.1116(2) 0.8067(2) 0.0641(6) Uani 1 1 d . . . . .
H20A H 0.483366 0.152700 0.871399 0.096 Uiso 1 1 calc R U . . .
H20B H 0.567455 0.008233 0.833066 0.096 Uiso 1 1 calc R U . . .
H20C H 0.419268 0.127432 0.770136 0.096 Uiso 1 1 calc R U . . .
C21 C 0.7150(2) 0.4430(2) 0.5993(2) 0.0631(6) Uani 1 1 d . . . . .
H21A H 0.647915 0.521292 0.540228 0.095 Uiso 1 1 calc R U . . .
H21B H 0.811291 0.409276 0.569700 0.095 Uiso 1 1 calc R U . . .
H21C H 0.714918 0.477906 0.664812 0.095 Uiso 1 1 calc R U . . .
C22 C 0.27526(17) 0.51306(17) 0.77577(14) 0.0352(4) Uani 1 1 d . . . . .
C23 C 0.1514(2) 0.4098(2) 0.7025(2) 0.0605(6) Uani 1 1 d . . . . .
H23A H 0.168763 0.331296 0.771910 0.091 Uiso 1 1 calc R U . . .
H23B H 0.150514 0.375675 0.636796 0.091 Uiso 1 1 calc R U . . .
H23C H 0.058916 0.489526 0.705762 0.091 Uiso 1 1 calc R U . . .
C24 C 0.52669(16) 0.77028(16) 0.66937(13) 0.0319(3) Uani 1 1 d . . . . .
H24 H 0.452585 0.801204 0.614576 0.038 Uiso 1 1 calc R U . . .
C25 C 0.65245(16) 0.79029(16) 0.63444(14) 0.0327(3) Uani 1 1 d . . . . .
C26 C 0.67540(19) 0.84567(18) 0.51983(15) 0.0395(4) Uani 1 1 d . . . . .
H26 H 0.604553 0.871930 0.463496 0.047 Uiso 1 1 calc R U . . .
C27 C 0.7989(2) 0.8621(2) 0.48875(17) 0.0474(5) Uani 1 1 d . . . . .
H27 H 0.813642 0.898258 0.411103 0.057 Uiso 1 1 calc R U . . .
B1 B 0.5425(2) 0.3932(2) 0.81593(16) 0.0377(4) Uani 1 1 d . . . . .
H1A H 0.619856 0.414809 0.835821 0.045 Uiso 1 1 calc R U . . .
H1B H 0.515433 0.338497 0.886136 0.045 Uiso 1 1 calc R U . . .

loop_
_atom_site_aniso_label
_atom_site_aniso_U_11
_atom_site_aniso_U_22
_atom_site_aniso_U_33
_atom_site_aniso_U_23
_atom_site_aniso_U_13
_atom_site_aniso_U_12
O1 0.0394(7) 0.0434(7) 0.0388(7) -0.0162(5) -0.0030(5) -0.0128(5)
O2 0.0537(8) 0.0594(9) 0.0521(8) -0.0256(7) 0.0228(6) -0.0326(7)
O3 0.0497(7) 0.0510(8) 0.0492(7) -0.0237(6) 0.0085(6) -0.0295(6)
N1 0.0411(8) 0.0427(8) 0.0379(8) -0.0172(6) 0.0055(6) -0.0119(7)
N2 0.0392(8) 0.0326(7) 0.0539(9) -0.0135(7) -0.0049(7) -0.0099(6)
C1 0.0342(9) 0.0526(12) 0.0731(14) -0.0217(10) 0.0137(9) -0.0221(9)
C2 0.0295(9) 0.0444(10) 0.0682(13) -0.0199(9) -0.0014(8) -0.0128(8)
C3 0.0301(8) 0.0305(8) 0.0498(10) -0.0143(7) -0.0030(7) -0.0088(6)
C4 0.0357(9) 0.0417(9) 0.0435(10) -0.0124(8) -0.0099(7) -0.0113(7)
C5 0.0405(9) 0.0374(9) 0.0331(9) -0.0104(7) -0.0023(7) -0.0133(7)
C6 0.0306(8) 0.0269(8) 0.0343(8) -0.0113(6) 0.0027(6) -0.0093(6)
C7 0.0325(8) 0.0294(8) 0.0282(8) -0.0089(6) 0.0034(6) -0.0126(6)
C8 0.0311(8) 0.0320(8) 0.0312(8) -0.0079(6) 0.0045(6) -0.0161(7)
C9 0.0336(8) 0.0301(8) 0.0325(8) -0.0075(6) 0.0055(6) -0.0146(7)
C10 0.0350(9) 0.0407(9) 0.0402(9) -0.0126(7) 0.0003(7) -0.0125(7)
C11 0.0345(9) 0.0362(9) 0.0494(11) -0.0121(8) 0.0027(8) -0.0058(7)
C12 0.0434(10) 0.0358(9) 0.0436(10) -0.0156(7) 0.0124(8) -0.0178(8)
C13 0.0603(13) 0.0473(11) 0.0648(13) -0.0303(10) 0.0179(10) -0.0189(10)
C14 0.0366(9) 0.0429(10) 0.0427(10) -0.0159(8) -0.0035(7) -0.0081(8)
C15 0.0464(10) 0.0516(11) 0.0485(11) -0.0244(9) -0.0013(8) -0.0162(9)
C16 0.0353(8) 0.0301(8) 0.0285(8) -0.0097(6) 0.0064(6) -0.0138(7)
C17 0.0356(9) 0.0307(8) 0.0351(9) -0.0082(7) -0.0024(7) -0.0083(7)
C18 0.0456(11) 0.0612(13) 0.0486(11) -0.0320(10) 0.0017(9) -0.0067(9)
C19 0.0481(11) 0.0475(11) 0.0655(13) -0.0356(10) -0.0088(10) -0.0060(9)
C20 0.0626(13) 0.0402(11) 0.0846(16) -0.0057(10) -0.0004(12) -0.0235(10)
C21 0.0655(14) 0.0567(13) 0.0645(14) -0.0136(10) 0.0217(11) -0.0288(11)
C22 0.0394(9) 0.0290(8) 0.0354(9) -0.0093(7) 0.0050(7) -0.0130(7)
C23 0.0565(12) 0.0610(13) 0.0847(16) -0.0337(12) 0.0083(11) -0.0361(11)
C24 0.0296(8) 0.0310(8) 0.0350(8) -0.0088(6) -0.0018(6) -0.0123(6)
C25 0.0321(8) 0.0268(8) 0.0391(9) -0.0120(6) 0.0011(7) -0.0103(6)
C26 0.0419(10) 0.0389(9) 0.0399(9) -0.0104(7) 0.0039(7) -0.0198(8)
C27 0.0463(11) 0.0465(10) 0.0542(11) -0.0169(9) 0.0150(9) -0.0243(9)
B1 0.0432(11) 0.0345(10) 0.0309(10) -0.0105(8) 0.0008(8) -0.0111(8)

loop_
_atom_type_symbol
_atom_type_description
_atom_type_scat_dispersion_real
_atom_type_scat_dispersion_imag
_atom_type_scat_source
C C 0.0033 0.0016 'International Tables Vol C Tables 4.2.6.8 and 6.1.1.4'
H H 0.0000 0.0000 'International Tables Vol C Tables 4.2.6.8 and 6.1.1.4'
B B 0.0013 0.0007 'International Tables Vol C Tables 4.2.6.8 and 6.1.1.4'
N N 0.0061 0.0033 'International Tables Vol C Tables 4.2.6.8 and 6.1.1.4'
O O 0.0106 0.0060 'International Tables Vol C Tables 4.2.6.8 and 6.1.1.4'

loop_
_geom_angle_atom_site_label_1
_geom_angle_atom_site_label_2
_geom_angle_atom_site_label_3
_geom_angle
_geom_angle_site_symmetry_1
_geom_angle_site_symmetry_3
_geom_angle_publ_flag
C22 O3 C23 116.79(14) . . ?
C17 N1 C18 111.32(16) . . ?
C17 N1 C21 124.85(15) . . ?
C18 N1 C21 123.82(17) . . ?
C17 N2 C19 109.72(16) . . ?
C17 N2 C20 126.21(16) . . ?
C19 N2 C20 124.01(17) . . ?
C2 C1 H1 119.7 . . ?
C2 C1 C27 120.59(17) . . ?
C27 C1 H1 119.7 . . ?
C1 C2 H2 119.5 . . ?
C1 C2 C3 121.08(17) . . ?
C3 C2 H2 119.5 . . ?
C4 C3 C2 123.22(16) . . ?
C4 C3 C25 118.44(15) . . ?
C25 C3 C2 118.33(16) . . ?
C3 C4 H4 119.5 . . ?
C5 C4 C3 121.07(15) . . ?
C5 C4 H4 119.5 . . ?
C4 C5 H5 119.4 . . ?
C4 C5 C6 121.10(16) . . ?
C6 C5 H5 119.4 . . ?
C5 C6 C7 121.11(14) . . ?
C24 C6 C5 118.71(15) . . ?
C24 C6 C7 119.93(14) . . ?
C6 C7 H7 109.3 . . ?
C6 C7 C8 108.96(12) . . ?
C6 C7 C16 108.88(12) . . ?
C8 C7 H7 109.3 . . ?
C8 C7 C16 111.07(12) . . ?
C16 C7 H7 109.3 . . ?
O1 C8 C7 119.94(14) . . ?
O1 C8 C9 119.30(14) . . ?
C9 C8 C7 120.74(13) . . ?
C10 C9 C8 118.67(14) . . ?
C14 C9 C8 123.53(15) . . ?
C14 C9 C10 117.80(15) . . ?
C9 C10 H10 119.6 . . ?
C11 C10 C9 120.81(16) . . ?
C11 C10 H10 119.6 . . ?
C10 C11 H11 119.2 . . ?
C10 C11 C12 121.63(16) . . ?
C12 C11 H11 119.2 . . ?
C11 C12 C13 121.37(17) . . ?
C11 C12 C15 117.42(16) . . ?
C15 C12 C13 121.21(17) . . ?
C12 C13 H13A 109.5 . . ?
C12 C13 H13B 109.5 . . ?
C12 C13 H13C 109.5 . . ?
H13A C13 H13B 109.5 . . ?
H13A C13 H13C 109.5 . . ?
H13B C13 H13C 109.5 . . ?
C9 C14 H14 119.7 . . ?
C15 C14 C9 120.62(16) . . ?
C15 C14 H14 119.7 . . ?
C12 C15 C14 121.70(17) . . ?
C12 C15 H15 119.2 . . ?
C14 C15 H15 119.2 . . ?
C7 C16 H16 108.1 . . ?
C7 C16 B1 113.56(13) . . ?
C22 C16 C7 111.94(12) . . ?
C22 C16 H16 108.1 . . ?
C22 C16 B1 106.99(13) . . ?
B1 C16 H16 108.1 . . ?
N1 C17 B1 125.87(15) . . ?
N2 C17 N1 104.58(14) . . ?
N2 C17 B1 129.55(16) . . ?
N1 C18 H18 126.7 . . ?
C19 C18 N1 106.57(17) . . ?
C19 C18 H18 126.7 . . ?
N2 C19 H19 126.1 . . ?
C18 C19 N2 107.81(17) . . ?
C18 C19 H19 126.1 . . ?
N2 C20 H20A 109.5 . . ?
N2 C20 H20B 109.5 . . ?
N2 C20 H20C 109.5 . . ?
H20A C20 H20B 109.5 . . ?
H20A C20 H20C 109.5 . . ?
H20B C20 H20C 109.5 . . ?
N1 C21 H21A 109.5 . . ?
N1 C21 H21B 109.5 . . ?
N1 C21 H21C 109.5 . . ?
H21A C21 H21B 109.5 . . ?
H21A C21 H21C 109.5 . . ?
H21B C21 H21C 109.5 . . ?
O2 C22 O3 121.93(15) . . ?
O2 C22 C16 127.09(15) . . ?
O3 C22 C16 110.88(13) . . ?
O3 C23 H23A 109.5 . . ?
O3 C23 H23B 109.5 . . ?
O3 C23 H23C 109.5 . . ?
H23A C23 H23B 109.5 . . ?
H23A C23 H23C 109.5 . . ?
H23B C23 H23C 109.5 . . ?
C6 C24 H24 119.1 . . ?
C6 C24 C25 121.87(14) . . ?
C25 C24 H24 119.1 . . ?
C3 C25 C24 118.74(15) . . ?
C26 C25 C3 119.06(15) . . ?
C26 C25 C24 122.18(15) . . ?
C25 C26 H26 119.6 . . ?
C27 C26 C25 120.72(17) . . ?
C27 C26 H26 119.6 . . ?
C1 C27 H27 119.9 . . ?
C26 C27 C1 120.17(18) . . ?
C26 C27 H27 119.9 . . ?
C16 B1 H1A 109.7 . . ?
C16 B1 H1B 109.7 . . ?
C17 B1 C16 110.01(13) . . ?
C17 B1 H1A 109.7 . . ?
C17 B1 H1B 109.7 . . ?
H1A B1 H1B 108.2 . . ?

loop_
_geom_bond_atom_site_label_1
_geom_bond_atom_site_label_2
_geom_bond_distance
_geom_bond_site_symmetry_2
_geom_bond_publ_flag
O1 C8 1.2201(18) . ?
O2 C22 1.2042(19) . ?
O3 C22 1.361(2) . ?
O3 C23 1.434(2) . ?
N1 C17 1.351(2) . ?
N1 C18 1.365(2) . ?
N1 C21 1.458(3) . ?
N2 C17 1.347(2) . ?
N2 C19 1.383(2) . ?
N2 C20 1.446(3) . ?
C1 H1 0.9500 . ?
C1 C2 1.354(3) . ?
C1 C27 1.399(3) . ?
C2 H2 0.9500 . ?
C2 C3 1.421(2) . ?
C3 C4 1.414(2) . ?
C3 C25 1.418(2) . ?
C4 H4 0.9500 . ?
C4 C5 1.364(2) . ?
C5 H5 0.9500 . ?
C5 C6 1.414(2) . ?
C6 C7 1.526(2) . ?
C6 C24 1.365(2) . ?
C7 H7 1.0000 . ?
C7 C8 1.529(2) . ?
C7 C16 1.542(2) . ?
C8 C9 1.490(2) . ?
C9 C10 1.392(2) . ?
C9 C14 1.389(2) . ?
C10 H10 0.9500 . ?
C10 C11 1.379(2) . ?
C11 H11 0.9500 . ?
C11 C12 1.382(3) . ?
C12 C13 1.509(2) . ?
C12 C15 1.383(3) . ?
C13 H13A 0.9800 . ?
C13 H13B 0.9800 . ?
C13 H13C 0.9800 . ?
C14 H14 0.9500 . ?
C14 C15 1.383(2) . ?
C15 H15 0.9500 . ?
C16 H16 1.0000 . ?
C16 C22 1.482(2) . ?
C16 B1 1.664(2) . ?
C17 B1 1.600(2) . ?
C18 H18 0.9500 . ?
C18 C19 1.322(3) . ?
C19 H19 0.9500 . ?
C20 H20A 0.9800 . ?
C20 H20B 0.9800 . ?
C20 H20C 0.9800 . ?
C21 H21A 0.9800 . ?
C21 H21B 0.9800 . ?
C21 H21C 0.9800 . ?
C23 H23A 0.9800 . ?
C23 H23B 0.9800 . ?
C23 H23C 0.9800 . ?
C24 H24 0.9500 . ?
C24 C25 1.420(2) . ?
C25 C26 1.409(2) . ?
C26 H26 0.9500 . ?
C26 C27 1.371(2) . ?
C27 H27 0.9500 . ?
B1 H1A 0.9900 . ?
B1 H1B 0.9900 . ?

loop_
_geom_torsion_atom_site_label_1
_geom_torsion_atom_site_label_2
_geom_torsion_atom_site_label_3
_geom_torsion_atom_site_label_4
_geom_torsion
_geom_torsion_site_symmetry_1
_geom_torsion_site_symmetry_2
_geom_torsion_site_symmetry_3
_geom_torsion_site_symmetry_4
_geom_torsion_publ_flag
O1 C8 C9 C10 11.0(2) . . . . ?
O1 C8 C9 C14 -168.89(16) . . . . ?
N1 C17 B1 C16 74.3(2) . . . . ?
N1 C18 C19 N2 0.1(2) . . . . ?
N2 C17 B1 C16 -104.95(19) . . . . ?
C1 C2 C3 C4 178.34(17) . . . . ?
C1 C2 C3 C25 -1.3(3) . . . . ?
C2 C1 C27 C26 1.4(3) . . . . ?
C2 C3 C4 C5 -178.45(16) . . . . ?
C2 C3 C25 C24 -179.67(15) . . . . ?
C2 C3 C25 C26 1.9(2) . . . . ?
C3 C4 C5 C6 -1.0(3) . . . . ?
C3 C25 C26 C27 -0.8(2) . . . . ?
C4 C3 C25 C24 0.6(2) . . . . ?
C4 C3 C25 C26 -177.83(15) . . . . ?
C4 C5 C6 C7 173.19(15) . . . . ?
C4 C5 C6 C24 -1.1(2) . . . . ?
C5 C6 C7 C8 132.65(15) . . . . ?
C5 C6 C7 C16 -106.08(16) . . . . ?
C5 C6 C24 C25 3.0(2) . . . . ?
C6 C7 C8 O1 100.69(16) . . . . ?
C6 C7 C8 C9 -77.38(17) . . . . ?
C6 C7 C16 C22 -173.80(13) . . . . ?
C6 C7 C16 B1 64.92(16) . . . . ?
C6 C24 C25 C3 -2.8(2) . . . . ?
C6 C24 C25 C26 175.61(15) . . . . ?
C7 C6 C24 C25 -171.33(14) . . . . ?
C7 C8 C9 C10 -170.96(14) . . . . ?
C7 C8 C9 C14 9.2(2) . . . . ?
C7 C16 C22 O2 -31.8(2) . . . . ?
C7 C16 C22 O3 151.87(13) . . . . ?
C7 C16 B1 C17 -153.86(14) . . . . ?
C8 C7 C16 C22 -53.82(17) . . . . ?
C8 C7 C16 B1 -175.10(13) . . . . ?
C8 C9 C10 C11 -178.93(15) . . . . ?
C8 C9 C14 C15 178.08(16) . . . . ?
C9 C10 C11 C12 0.7(3) . . . . ?
C9 C14 C15 C12 1.1(3) . . . . ?
C10 C9 C14 C15 -1.8(3) . . . . ?
C10 C11 C12 C13 178.86(17) . . . . ?
C10 C11 C12 C15 -1.4(3) . . . . ?
C11 C12 C15 C14 0.5(3) . . . . ?
C13 C12 C15 C14 -179.72(18) . . . . ?
C14 C9 C10 C11 0.9(3) . . . . ?
C16 C7 C8 O1 -19.24(19) . . . . ?
C16 C7 C8 C9 162.69(13) . . . . ?
C17 N1 C18 C19 -0.1(2) . . . . ?
C17 N2 C19 C18 0.0(2) . . . . ?
C18 N1 C17 N2 0.10(19) . . . . ?
C18 N1 C17 B1 -179.27(16) . . . . ?
C19 N2 C17 N1 -0.05(18) . . . . ?
C19 N2 C17 B1 179.29(16) . . . . ?
C20 N2 C17 N1 -177.32(17) . . . . ?
C20 N2 C17 B1 2.0(3) . . . . ?
C20 N2 C19 C18 177.32(18) . . . . ?
C21 N1 C17 N2 -179.24(17) . . . . ?
C21 N1 C17 B1 1.4(3) . . . . ?
C21 N1 C18 C19 179.23(18) . . . . ?
C22 C16 B1 C17 82.13(16) . . . . ?
C23 O3 C22 O2 -1.9(2) . . . . ?
C23 O3 C22 C16 174.71(15) . . . . ?
C24 C6 C7 C8 -53.14(18) . . . . ?
C24 C6 C7 C16 68.14(17) . . . . ?
C24 C25 C26 C27 -179.20(16) . . . . ?
C25 C3 C4 C5 1.2(2) . . . . ?
C25 C26 C27 C1 -0.9(3) . . . . ?
C27 C1 C2 C3 -0.3(3) . . . . ?
B1 C16 C22 O2 93.2(2) . . . . ?
B1 C16 C22 O3 -83.13(16) . . . . ?
